data_7133258
loop_
_publ_author_name
'Pham-Tran, Victoria N P'
'Moffat, James G. D.'
'Marczenko, Katherine M.'

_publ_section_title
;
 Polymorph driven diversification of photosalient responses in a zinc(II)
 coordination complex.
;
_journal_issue 61
_journal_name_full 'Chemical communications (Cambridge, England)'
_journal_page_first 7890
_journal_page_last 7893
_journal_paper_doi 10.1039/d4cc01593b
_journal_volume 60
_journal_year 2024
_chemical_formula_moiety 'C48 H36 N2 O6 Zn'
_chemical_formula_sum 'C48 H36 N2 O6 Zn'
_chemical_formula_weight 802.16
_space_group_crystal_system monoclinic
_space_group_IT_number 14
_space_group_name_Hall '-P 2ybc'
_space_group_name_H-M_alt 'P 1 21/c 1'
_atom_sites_solution_hydrogens geom
_atom_sites_solution_primary dual
_audit_creation_date 2024-06-07
_audit_creation_method
;
Olex2 1.5
(compiled 2024.02.16 svn.r378c4104 for OlexSys, GUI svn.r6928)
;
_audit_update_record
;
2024-06-09 deposited with the CCDC.	2024-06-28 downloaded from the CCDC.
;
_cell_angle_alpha 90
_cell_angle_beta 91.988(3)
_cell_angle_gamma 90
_cell_formula_units_Z 4
_cell_length_a 7.8927(3)
_cell_length_b 23.5873(7)
_cell_length_c 20.5265(6)
_cell_measurement_reflns_used 8433
_cell_measurement_temperature 293.1(5)
_cell_measurement_theta_max 25.7230
_cell_measurement_theta_min 1.8340
_cell_volume 3819.1(2)
_computing_cell_refinement 'CrysAlisPro 1.171.43.121a (Rigaku OD, 2024)'
_computing_data_collection 'CrysAlisPro system (CCD 43.121a 64-bit (release 24-04-2024))'
_computing_data_reduction 'CrysAlisPro 1.171.43.121a (Rigaku OD, 2024)'
_computing_molecular_graphics 'Olex2 1.5 (Dolomanov et al., 2009)'
_computing_publication_material 'Olex2 1.5 (Dolomanov et al., 2009)'
_computing_structure_refinement 'SHELXL 2019/3 (Sheldrick, 2015)'
_computing_structure_solution 'SHELXT 2018/2 (Sheldrick, 2018)'
_diffrn_ambient_environment air
_diffrn_ambient_temperature 293.1(5)
_diffrn_detector 'Hybrid Pixel Array Detector'
_diffrn_detector_area_resol_mean 10.0000
_diffrn_measured_fraction_theta_full 0.997
_diffrn_measured_fraction_theta_max 0.996
_diffrn_measurement_details
;
List of Runs (angles in degrees, time in seconds):

  # Type    Start    End  Width  t~exp~   \w     \q     \k     \f   Frames
#--------------------------------------------------------------------------
  1  \w     79.00 107.00   0.50   25.00    --   20.00  54.00-150.00   56
  2  \w    -58.00 109.00   0.50   25.00    --   20.00  54.00   0.00  334
  3  \w    -74.00  63.00   0.50   25.00    --   20.00  54.00  90.00  274
  4  \w    -18.00   7.00   0.50   25.00    --   20.00  54.00 -90.00   50
  5  \w     49.00  95.00   0.50   25.00    --   20.00  54.00 -90.00   92
  6  \w    -58.00 -33.00   0.50   25.00    --   20.00  54.00-180.00   50
  7  \w     -4.00  23.00   0.50   25.00    --   20.00  54.00-180.00   54
  8  \w     77.00 102.00   0.50   25.00    --   20.00  54.00-180.00   50
  9  \w    -63.00 -38.00   0.50   25.00    --   20.00  54.00-150.00   50
;
_diffrn_measurement_device 'two-circle diffractometer'
_diffrn_measurement_device_type 'XtaLAB Mini II'
_diffrn_measurement_method '\w scans'
_diffrn_orient_matrix_type 'CrysAlisPro convention (1999,Acta A55,543-557)'
_diffrn_orient_matrix_UB_11 -0.0864702000
_diffrn_orient_matrix_UB_12 0.0055911000
_diffrn_orient_matrix_UB_13 0.0057297000
_diffrn_orient_matrix_UB_21 0.0064793000
_diffrn_orient_matrix_UB_22 0.0264167000
_diffrn_orient_matrix_UB_23 -0.0162727000
_diffrn_orient_matrix_UB_31 -0.0236199000
_diffrn_orient_matrix_UB_32 -0.0132521000
_diffrn_orient_matrix_UB_33 -0.0299768000
_diffrn_radiation_monochromator graphite
_diffrn_radiation_probe x-ray
_diffrn_radiation_type 'Mo K\a'
_diffrn_radiation_wavelength 0.71073
_diffrn_reflns_av_R_equivalents 0.0308
_diffrn_reflns_av_unetI/netI 0.0397
_diffrn_reflns_Laue_measured_fraction_full 0.997
_diffrn_reflns_Laue_measured_fraction_max 0.996
_diffrn_reflns_limit_h_max 9
_diffrn_reflns_limit_h_min -9
_diffrn_reflns_limit_k_max 29
_diffrn_reflns_limit_k_min -29
_diffrn_reflns_limit_l_max 25
_diffrn_reflns_limit_l_min -25
_diffrn_reflns_number 28141
_diffrn_reflns_point_group_measured_fraction_full 0.997
_diffrn_reflns_point_group_measured_fraction_max 0.996
_diffrn_reflns_theta_full 25.242
_diffrn_reflns_theta_max 26.383
_diffrn_reflns_theta_min 1.985
_diffrn_source 'fine-focus sealed X-ray tube'
_diffrn_source_type 'Rigaku (Mo) X-ray Source'
_exptl_absorpt_coefficient_mu 0.698
_exptl_absorpt_correction_T_max 0.981
_exptl_absorpt_correction_T_min 0.933
_exptl_absorpt_correction_type analytical
_exptl_absorpt_process_details
;
CrysAlisPro 1.171.43.121a (Rigaku Oxford Diffraction, 2024)
Analytical numeric absorption correction using a multifaceted crystal
model based on expressions derived by R.C. Clark & J.S. Reid.
(Clark, R. C. & Reid, J. S. (1995). Acta Cryst. A51, 887-897)
Empirical absorption correction using spherical harmonics,
implemented in SCALE3 ABSPACK scaling algorithm.
;
_exptl_crystal_colour 'clear yellow'
_exptl_crystal_colour_lustre clear
_exptl_crystal_colour_primary yellow
_exptl_crystal_density_diffrn 1.395
_exptl_crystal_description block
_exptl_crystal_F_000 1664
_exptl_crystal_size_max 0.471
_exptl_crystal_size_mid 0.162
_exptl_crystal_size_min 0.127
_refine_diff_density_max 0.211
_refine_diff_density_min -0.310
_refine_diff_density_rms 0.045
_refine_ls_extinction_method none
_refine_ls_goodness_of_fit_ref 1.083
_refine_ls_hydrogen_treatment constr
_refine_ls_matrix_type full
_refine_ls_number_parameters 589
_refine_ls_number_reflns 7780
_refine_ls_number_restraints 564
_refine_ls_restrained_S_all 1.049
_refine_ls_R_factor_all 0.0678
_refine_ls_R_factor_gt 0.0460
_refine_ls_shift/su_max 0.002
_refine_ls_shift/su_mean 0.000
_refine_ls_structure_factor_coef Fsqd
_refine_ls_weighting_details 'w=1/[\s^2^(Fo^2^)+(0.0306P)^2^+1.8074P] where P=(Fo^2^+2Fc^2^)/3'
_refine_ls_weighting_scheme calc
_refine_ls_wR_factor_gt 0.0854
_refine_ls_wR_factor_ref 0.0916
_reflns_Friedel_coverage 0.000
_reflns_number_gt 6127
_reflns_number_total 7780
_reflns_threshold_expression 'I > 2\s(I)'
_cod_data_source_file d4cc01593b2.cif
_cod_data_source_block 1-form-iii
_cod_depositor_comments 'Adding full bibliography for 7133256--7133260.cif.'
_cod_database_code 7133258
_shelx_shelxl_version_number 2019/3
_chemical_oxdiff_formula ZnC30H30N2O6
_chemical_oxdiff_usercomment 'VPT-i-25 take 2'
_shelx_space_group_comment
;
The symmetry employed for this shelxl refinement is uniquely defined
by the following loop, which should always be used as a source of
symmetry information in preference to the above space-group names.
They are only intended as comments.
;
_shelx_estimated_absorpt_t_max 0.917
_shelx_estimated_absorpt_t_min 0.734
_olex2_refinement_description
;
1. Restrained distances
 Zn1-N2 \\sim Zn1-N2A
 with sigma of 0.02
 N2-C18 \\sim N2A-C18A
 with sigma of 0.02
 N2-C22 \\sim N2A-C22A
 with sigma of 0.02
 C34-C33 \\sim C34A-C33A
 with sigma of 0.02
 C34-C25 \\sim C34A-C25A
 with sigma of 0.02
 C34-C29 \\sim C34A-C29A
 with sigma of 0.02
 C18-C19 \\sim C18A-C19A
 with sigma of 0.02
 C21-C22 \\sim C21A-C22A
 with sigma of 0.02
 C21-C20 \\sim C21A-C20A
 with sigma of 0.02
 C33-C32 \\sim C33A-C32A
 with sigma of 0.02
 C25-C24 \\sim C25A-C24A
 with sigma of 0.02
 C25-C26 \\sim C25A-C26A
 with sigma of 0.02
 C19-C20 \\sim C19A-C20A
 with sigma of 0.02
 C20-C23 \\sim C20A-C23A
 with sigma of 0.02
 C29-C30 \\sim C29A-C30A
 with sigma of 0.02
 C29-C28 \\sim C29A-C28A
 with sigma of 0.02
 C32-C31 \\sim C32A-C31A
 with sigma of 0.02
 C24-C23 \\sim C24A-C23A
 with sigma of 0.02
 C26-C27 \\sim C26A-C27A
 with sigma of 0.02
 C30-C31 \\sim C30A-C31A
 with sigma of 0.02
 C27-C28 \\sim C27A-C28A
 with sigma of 0.02
 Zn1-C18 \\sim Zn1-C18A
 with sigma of 0.02
 Zn1-C22 \\sim Zn1-C22A
 with sigma of 0.02
 N2-C21 \\sim N2A-C21A
 with sigma of 0.02
 N2-C19 \\sim N2A-C19A
 with sigma of 0.02
 C34-C32 \\sim C34A-C32A
 with sigma of 0.02
 C34-C24 \\sim C34A-C24A
 with sigma of 0.02
 C34-C26 \\sim C34A-C26A
 with sigma of 0.02
 C34-C30 \\sim C34A-C30A
 with sigma of 0.02
 C34-C28 \\sim C34A-C28A
 with sigma of 0.02
 C18-C22 \\sim C18A-C22A
 with sigma of 0.02
 C18-C20 \\sim C18A-C20A
 with sigma of 0.02
 C21-C19 \\sim C21A-C19A
 with sigma of 0.02
 C21-C23 \\sim C21A-C23A
 with sigma of 0.02
 C33-C25 \\sim C33A-C25A
 with sigma of 0.02
 C33-C29 \\sim C33A-C29A
 with sigma of 0.02
 C33-C31 \\sim C33A-C31A
 with sigma of 0.02
 C22-C20 \\sim C22A-C20A
 with sigma of 0.02
 C25-C29 \\sim C25A-C29A
 with sigma of 0.02
 C25-C23 \\sim C25A-C23A
 with sigma of 0.02
 C25-C27 \\sim C25A-C27A
 with sigma of 0.02
 C19-C23 \\sim C19A-C23A
 with sigma of 0.02
 C20-C24 \\sim C20A-C24A
 with sigma of 0.02
 C29-C31 \\sim C29A-C31A
 with sigma of 0.02
 C29-C27 \\sim C29A-C27A
 with sigma of 0.02
 C32-C30 \\sim C32A-C30A
 with sigma of 0.02
 C24-C26 \\sim C24A-C26A
 with sigma of 0.02
 C26-C28 \\sim C26A-C28A
 with sigma of 0.02
 C30-C28 \\sim C30A-C28A
 with sigma of 0.02
2. Restrained planarity
 N2A, C22A, C21A, C20A, C19A, C18A
 with sigma of 0.1
3. Uiso/Uaniso restraints and constraints
Uanis(C25) \\sim Ueq, Uanis(C26) \\sim Ueq, Uanis(C27) \\sim Ueq, Uanis(C28)
\\sim Ueq, Uanis(C34) \\sim Ueq, Uanis(C29) \\sim Ueq, Uanis(C30) \\sim Ueq,
Uanis(C31) \\sim Ueq, Uanis(C32) \\sim Ueq, Uanis(C33) \\sim Ueq: with sigma of
0.1 and sigma for terminal atoms of 0.2
4. Rigid body (RIGU) restrains
 All non-hydrogen atoms
 with sigma for 1-2 distances of 0.004 and sigma for 1-3 distances of 0.004
5. Others
 Sof(N2A)=Sof(C22A)=Sof(H22A)=Sof(C21A)=Sof(H21A)=Sof(C20A)=Sof(C19A)=
 Sof(H19A)=Sof(C18A)=Sof(H18A)=Sof(C23A)=Sof(H23A)=Sof(C24A)=Sof(H24A)=
 Sof(C25A)=Sof(C26A)=Sof(H26A)=Sof(C27A)=Sof(H27A)=Sof(C28A)=Sof(H28A)=
 Sof(C29A)=Sof(C30A)=Sof(H30A)=Sof(C31A)=Sof(H31A)=Sof(C32A)=Sof(H32A)=
 Sof(C33A)=Sof(H33A)=Sof(C34A)=1-FVAR(1)
 Sof(N2)=Sof(C34)=Sof(C18)=Sof(H18)=Sof(C21)=Sof(H21)=Sof(C33)=Sof(H33)=
 Sof(C22)=Sof(H22)=Sof(C25)=Sof(C19)=Sof(H19)=Sof(C20)=Sof(C29)=Sof(C32)=
 Sof(H32)=Sof(C24)=Sof(H24)=Sof(C26)=Sof(H26)=Sof(C30)=Sof(H30)=Sof(C31)=
 Sof(H31)=Sof(C23)=Sof(H23)=Sof(C27)=Sof(H27)=Sof(C28)=Sof(H28)=FVAR(1)
6.a Ternary CH refined with riding coordinates:
 C23A(H23A), C24A(H24A)
6.b Aromatic/amide H refined with riding coordinates:
 C37(H37), C4(H4), C38(H38), C41(H41), C48(H48), C5(H5), C40(H40), C44(H44),
 C6(H6A), C18(H18), C21(H21), C33(H33), C22(H22), C7(H7), C47(H47), C19(H19),
 C9(H9), C16(H16), C11(H11), C32(H32), C45(H45), C24(H24), C10(H10), C26(H26),
 C1(H1), C2(H2), C30(H30), C13(H13), C31(H31), C23(H23), C15(H15), C27(H27),
 C14(H14), C28(H28), C22A(H22A), C21A(H21A), C19A(H19A), C18A(H18A), C26A(H26A),
  C27A(H27A), C28A(H28A), C30A(H30A), C31A(H31A), C32A(H32A), C33A(H33A)
6.c Idealised tetrahedral OH refined as rotating group:
 O3(H3), O6(H6)
;
_olex2_submission_special_instructions 'No special instructions were received'
_oxdiff_exptl_absorpt_empirical_details
;
Empirical correction (ABSPACK) includes:
- Absorption correction using spherical harmonics
- Frame scaling
;
_oxdiff_exptl_absorpt_empirical_full_max 1.148
_oxdiff_exptl_absorpt_empirical_full_min 0.919

loop_
_space_group_symop_operation_xyz
'x, y, z'
'-x, y+1/2, -z+1/2'
'-x, -y, -z'
'x, -y-1/2, z-1/2'

loop_
_atom_site_label
_atom_site_type_symbol
_atom_site_fract_x
_atom_site_fract_y
_atom_site_fract_z
_atom_site_U_iso_or_equiv
_atom_site_adp_type
_atom_site_occupancy
_atom_site_site_symmetry_order
_atom_site_calc_flag
_atom_site_refinement_flags_posn
_atom_site_refinement_flags_adp
_atom_site_refinement_flags_occupancy
_atom_site_disorder_assembly
_atom_site_disorder_group
Zn1 Zn 0.30852(3) 0.61887(2) 0.79572(2) 0.03415(9) Uani 1 1 d D . . . .
O2 O 0.1640(2) 0.57089(7) 0.84654(8) 0.0482(4) Uani 1 1 d . . . . .
O4 O 0.1416(2) 0.67366(7) 0.76622(8) 0.0470(4) Uani 1 1 d . . . . .
O1 O 0.2893(2) 0.48879(8) 0.87245(8) 0.0493(5) Uani 1 1 d . . . . .
O5 O 0.3488(2) 0.72531(8) 0.72530(9) 0.0525(5) Uani 1 1 d . . . . .
O3 O -0.4626(2) 0.44072(8) 0.95428(9) 0.0508(5) Uani 1 1 d . . . . .
H3 H -0.541166 0.456919 0.934847 0.076 Uiso 1 1 calc R U . . .
N1 N 0.5005(2) 0.64597(8) 0.85612(9) 0.0374(5) Uani 1 1 d . . . . .
N2 N 0.4249(11) 0.57642(18) 0.7231(3) 0.0383(15) Uani 0.863(6) 1 d D . P A 1
C36 C -0.0018(3) 0.50074(9) 0.89356(10) 0.0282(5) Uani 1 1 d . . . . .
C35 C 0.1641(3) 0.52115(10) 0.87001(10) 0.0350(5) Uani 1 1 d . . . . .
O6 O -0.3129(3) 0.87874(9) 0.67462(15) 0.0887(7) Uani 1 1 d . . . . .
H6 H -0.274104 0.908303 0.660340 0.133 Uiso 1 1 calc R U . . .
C37 C -0.0100(3) 0.45637(10) 0.93824(11) 0.0349(5) Uani 1 1 d . . . . .
H37 H 0.089400 0.439629 0.954486 0.042 Uiso 1 1 calc R U . . .
C39 C -0.3126(3) 0.46141(10) 0.93372(10) 0.0334(5) Uani 1 1 d . . . . .
C43 C 0.0652(3) 0.76063(10) 0.71738(10) 0.0365(5) Uani 1 1 d . . . . .
C4 C 0.6565(3) 0.64976(10) 0.95764(11) 0.0410(6) Uani 1 1 d . . . . .
H4 H 0.661178 0.640835 1.001799 0.049 Uiso 1 1 calc R U . . .
C38 C -0.1646(3) 0.43713(10) 0.95853(11) 0.0359(5) Uani 1 1 d . . . . .
H38 H -0.169246 0.407898 0.988821 0.043 Uiso 1 1 calc R U . . .
C42 C 0.1983(3) 0.71770(10) 0.73652(11) 0.0395(6) Uani 1 1 d . . . . .
C3 C 0.7891(3) 0.67895(10) 0.93065(11) 0.0399(6) Uani 1 1 d . . . . .
C41 C -0.1504(3) 0.52525(10) 0.87065(11) 0.0368(5) Uani 1 1 d . . . . .
H41 H -0.146131 0.555725 0.842010 0.044 Uiso 1 1 calc R U . . .
C48 C 0.1089(3) 0.81548(11) 0.70005(11) 0.0450(6) Uani 1 1 d . . . . .
H48 H 0.222631 0.825470 0.698475 0.054 Uiso 1 1 calc R U . . .
C5 C 0.5181(3) 0.63391(10) 0.91951(11) 0.0395(6) Uani 1 1 d . . . . .
H5 H 0.432052 0.613709 0.938896 0.047 Uiso 1 1 calc R U . . .
C40 C -0.3051(3) 0.50541(10) 0.88941(12) 0.0395(6) Uani 1 1 d . . . . .
H40 H -0.404563 0.521565 0.872330 0.047 Uiso 1 1 calc R U . . .
C34 C 0.8778(9) 0.4797(2) 0.4149(3) 0.0389(17) Uani 0.863(6) 1 d D U P A 1
C8 C 1.2361(3) 0.73452(11) 0.97770(11) 0.0417(6) Uani 1 1 d . . . . .
C44 C -0.1059(3) 0.74700(11) 0.71803(11) 0.0441(6) Uani 1 1 d . . . . .
H44 H -0.137631 0.710256 0.728624 0.053 Uiso 1 1 calc R U . . .
C17 C 1.3531(3) 0.77035(10) 0.94494(12) 0.0411(6) Uani 1 1 d . . . . .
C6 C 0.9400(3) 0.69651(11) 0.96891(12) 0.0454(6) Uani 1 1 d . . . . .
H6A H 0.936306 0.694504 1.014084 0.054 Uiso 1 1 calc R U . . .
C18 C 0.4496(12) 0.52062(17) 0.7285(3) 0.0415(16) Uani 0.863(6) 1 d D . P A 1
H18 H 0.413702 0.502331 0.765733 0.050 Uiso 0.863(6) 1 calc R U P A 1
C21 C 0.5503(8) 0.57198(18) 0.6189(2) 0.0471(15) Uani 0.863(6) 1 d D . P A 1
H21 H 0.582877 0.591066 0.581670 0.056 Uiso 0.863(6) 1 calc R U P A 1
C33 C 0.8742(13) 0.5374(2) 0.3975(4) 0.056(3) Uani 0.863(6) 1 d D U P A 1
H33 H 0.824290 0.563400 0.425018 0.067 Uiso 0.863(6) 1 calc R U P A 1
C22 C 0.4748(10) 0.6012(2) 0.6679(2) 0.0453(18) Uani 0.863(6) 1 d D . P A 1
H22 H 0.457357 0.639979 0.662707 0.054 Uiso 0.863(6) 1 calc R U P A 1
C7 C 1.0807(3) 0.71495(11) 0.94358(12) 0.0456(6) Uani 1 1 d . . . . .
H7 H 1.081554 0.715663 0.898288 0.055 Uiso 1 1 calc R U . . .
C25 C 0.8165(6) 0.45778(17) 0.47505(19) 0.0423(10) Uani 0.863(6) 1 d D U P A 1
C47 C -0.0150(4) 0.85555(11) 0.68505(12) 0.0508(7) Uani 1 1 d . . . . .
H47 H 0.016085 0.892138 0.673505 0.061 Uiso 1 1 calc R U . . .
C19 C 0.5256(7) 0.48916(17) 0.6817(2) 0.0473(12) Uani 0.863(6) 1 d D . P A 1
H19 H 0.542118 0.450511 0.688264 0.057 Uiso 0.863(6) 1 calc R U P A 1
C12 C 1.5043(3) 0.78767(11) 0.97898(13) 0.0484(6) Uani 1 1 d . . . . .
C20 C 0.5783(5) 0.51417(15) 0.62451(17) 0.0419(9) Uani 0.863(6) 1 d D . P A 1
C9 C 1.2736(3) 0.71863(12) 1.04107(12) 0.0520(7) Uani 1 1 d . . . . .
H9 H 1.198248 0.695468 1.062558 0.062 Uiso 1 1 calc R U . . .
C16 C 1.3267(4) 0.78911(11) 0.87995(13) 0.0529(7) Uani 1 1 d . . . . .
H16 H 1.227157 0.779153 0.857181 0.063 Uiso 1 1 calc R U . . .
C11 C 1.5334(4) 0.76995(13) 1.04400(14) 0.0596(8) Uani 1 1 d . . . . .
H11 H 1.631311 0.781660 1.066640 0.072 Uiso 1 1 calc R U . . .
C29 C 0.9568(10) 0.4413(2) 0.3714(3) 0.0442(16) Uani 0.863(6) 1 d D U P A 1
C32 C 0.9420(15) 0.5562(3) 0.3412(4) 0.068(3) Uani 0.863(6) 1 d D U P A 1
H32 H 0.942003 0.594775 0.331813 0.082 Uiso 0.863(6) 1 calc R U P A 1
C45 C -0.2299(4) 0.78662(12) 0.70337(13) 0.0540(7) Uani 1 1 d . . . . .
H45 H -0.343767 0.776616 0.704331 0.065 Uiso 1 1 calc R U . . .
C24 C 0.7324(4) 0.49515(13) 0.52190(14) 0.0427(8) Uani 0.863(6) 1 d D . P A 1
H24 H 0.729007 0.533624 0.512052 0.051 Uiso 0.863(6) 1 calc R U P A 1
C10 C 1.4223(4) 0.73647(14) 1.07391(14) 0.0621(8) Uani 1 1 d . . . . .
H10 H 1.444537 0.725105 1.116743 0.074 Uiso 1 1 calc R U . . .
C46 C -0.1841(4) 0.84125(12) 0.68723(13) 0.0551(7) Uani 1 1 d . . . . .
C26 C 0.8365(7) 0.40105(17) 0.4885(2) 0.0549(11) Uani 0.863(6) 1 d D U P A 1
H26 H 0.799887 0.386873 0.527869 0.066 Uiso 0.863(6) 1 calc R U P A 1
C1 C 0.6260(3) 0.67585(13) 0.83024(13) 0.0603(8) Uani 1 1 d . . . . .
H1 H 0.615443 0.686028 0.786516 0.072 Uiso 1 1 calc R U . . .
C2 C 0.7682(4) 0.69201(14) 0.86481(13) 0.0637(9) Uani 1 1 d . . . . .
H2 H 0.852385 0.712055 0.844127 0.076 Uiso 1 1 calc R U . . .
C30 C 1.0186(9) 0.4624(2) 0.3123(3) 0.0531(16) Uani 0.863(6) 1 d D U P A 1
H30 H 1.065205 0.437298 0.282896 0.064 Uiso 0.863(6) 1 calc R U P A 1
C13 C 1.6212(4) 0.82140(13) 0.94600(16) 0.0650(8) Uani 1 1 d . . . . .
H13 H 1.720523 0.832912 0.967880 0.078 Uiso 1 1 calc R U . . .
C31 C 1.0113(15) 0.5179(3) 0.2976(4) 0.062(2) Uani 0.863(6) 1 d D U P A 1
H31 H 1.052536 0.530875 0.258418 0.074 Uiso 0.863(6) 1 calc R U P A 1
C23 C 0.6619(4) 0.47935(14) 0.57615(14) 0.0498(10) Uani 0.863(6) 1 d D . P A 1
H23 H 0.665761 0.440687 0.584980 0.060 Uiso 0.863(6) 1 calc R U P A 1
C15 C 1.4439(4) 0.82144(13) 0.85000(15) 0.0684(9) Uani 1 1 d . . . . .
H15 H 1.424232 0.832863 0.807031 0.082 Uiso 1 1 calc R U . . .
C27 C 0.9111(7) 0.36393(18) 0.4442(3) 0.0638(15) Uani 0.863(6) 1 d D U P A 1
H27 H 0.920820 0.325567 0.454092 0.077 Uiso 0.863(6) 1 calc R U P A 1
C14 C 1.5926(5) 0.83749(14) 0.88322(17) 0.0762(10) Uani 1 1 d . . . . .
H14 H 1.672594 0.859279 0.862346 0.091 Uiso 1 1 calc R U . . .
C28 C 0.9688(7) 0.38380(18) 0.3872(3) 0.0584(14) Uani 0.863(6) 1 d D U P A 1
H28 H 1.017131 0.358801 0.358103 0.070 Uiso 0.863(6) 1 calc R U P A 1
N2A N 0.405(7) 0.5782(9) 0.7175(13) 0.032(10) Uiso 0.137(6) 1 d D . P A 2
C22A C 0.454(5) 0.6056(9) 0.6635(11) 0.024(8) Uiso 0.137(6) 1 d D . P A 2
H22A H 0.441587 0.644733 0.661322 0.029 Uiso 0.137(6) 1 calc R U P A 2
C21A C 0.521(5) 0.5775(7) 0.6118(10) 0.023(7) Uiso 0.137(6) 1 d D . P A 2
H21A H 0.558813 0.598147 0.576522 0.028 Uiso 0.137(6) 1 calc R U P A 2
C20A C 0.533(3) 0.5189(8) 0.6115(7) 0.036(8) Uiso 0.137(6) 1 d D . P A 2
C19A C 0.490(4) 0.4917(8) 0.6685(8) 0.029(7) Uiso 0.137(6) 1 d D . P A 2
H19A H 0.501254 0.452540 0.671930 0.035 Uiso 0.137(6) 1 calc R U P A 2
C18A C 0.432(8) 0.5224(9) 0.7200(14) 0.050(16) Uiso 0.137(6) 1 d D . P A 2
H18A H 0.409086 0.503271 0.758407 0.059 Uiso 0.137(6) 1 calc R U P A 2
C23A C 0.533(2) 0.4860(7) 0.5494(7) 0.043(6) Uiso 0.137(6) 1 d D . P A 2
H23A H 0.548463 0.445506 0.558396 0.052 Uiso 0.137(6) 1 calc R U P A 2
C24A C 0.639(2) 0.5035(7) 0.4989(8) 0.037(5) Uiso 0.137(6) 1 d D . P A 2
H24A H 0.690528 0.540119 0.510262 0.044 Uiso 0.137(6) 1 calc R U P A 2
C25A C 0.771(3) 0.4652(7) 0.4739(11) 0.021(6) Uiso 0.137(6) 1 d D . P A 2
C26A C 0.781(3) 0.4087(7) 0.4893(11) 0.029(6) Uiso 0.137(6) 1 d D . P A 2
H26A H 0.708023 0.393951 0.519561 0.035 Uiso 0.137(6) 1 calc R U P A 2
C27A C 0.899(4) 0.3722(10) 0.4609(14) 0.049(9) Uiso 0.137(6) 1 d D . P A 2
H27A H 0.922928 0.337338 0.480246 0.059 Uiso 0.137(6) 1 calc R U P A 2
C28A C 0.977(4) 0.3871(10) 0.4056(13) 0.046(10) Uiso 0.137(6) 1 d D . P A 2
H28A H 1.041476 0.360978 0.383284 0.056 Uiso 0.137(6) 1 calc R U P A 2
C29A C 0.957(7) 0.4434(10) 0.3830(17) 0.037(11) Uiso 0.137(6) 1 d D . P A 2
C30A C 1.036(7) 0.4606(14) 0.3255(17) 0.08(2) Uiso 0.137(6) 1 d D . P A 2
H30A H 1.093586 0.433986 0.301292 0.098 Uiso 0.137(6) 1 calc R U P A 2
C31A C 1.029(11) 0.5149(16) 0.305(3) 0.09(3) Uiso 0.137(6) 1 d D . P A 2
H31A H 1.086111 0.525802 0.268111 0.104 Uiso 0.137(6) 1 calc R U P A 2
C32A C 0.936(7) 0.5547(12) 0.3393(17) 0.033(12) Uiso 0.137(6) 1 d D . P A 2
H32A H 0.918110 0.590714 0.321995 0.040 Uiso 0.137(6) 1 calc R U P A 2
C33A C 0.871(5) 0.5409(9) 0.3980(15) 0.020(9) Uiso 0.137(6) 1 d D . P A 2
H33A H 0.819753 0.568942 0.422333 0.024 Uiso 0.137(6) 1 calc R U P A 2
C34A C 0.880(6) 0.4849(9) 0.4226(19) 0.038(13) Uiso 0.137(6) 1 d D . P A 2

loop_
_atom_site_aniso_label
_atom_site_aniso_U_11
_atom_site_aniso_U_22
_atom_site_aniso_U_33
_atom_site_aniso_U_23
_atom_site_aniso_U_13
_atom_site_aniso_U_12
Zn1 0.03003(14) 0.03440(15) 0.03840(15) 0.00448(13) 0.00658(10) -0.00333(12)
O2 0.0454(10) 0.0418(10) 0.0583(11) 0.0108(9) 0.0154(8) -0.0131(8)
O4 0.0493(11) 0.0416(10) 0.0500(10) 0.0132(9) 0.0019(8) 0.0063(8)
O1 0.0247(9) 0.0624(12) 0.0609(11) 0.0115(10) 0.0042(8) 0.0016(8)
O5 0.0444(11) 0.0570(12) 0.0564(11) 0.0055(9) 0.0056(9) 0.0037(9)
O3 0.0305(9) 0.0630(12) 0.0594(11) 0.0195(10) 0.0075(8) -0.0086(9)
N1 0.0328(11) 0.0405(11) 0.0390(10) 0.0064(9) 0.0040(8) -0.0062(9)
N2 0.030(2) 0.048(2) 0.0376(19) 0.0027(12) 0.0041(18) 0.0009(12)
C36 0.0262(11) 0.0274(11) 0.0310(11) -0.0014(9) 0.0033(9) -0.0034(9)
C35 0.0321(13) 0.0406(13) 0.0324(12) 0.0019(11) 0.0008(10) -0.0068(11)
O6 0.0750(16) 0.0621(15) 0.128(2) 0.0263(15) -0.0167(14) 0.0208(12)
C37 0.0310(12) 0.0360(13) 0.0375(12) 0.0061(10) -0.0015(10) 0.0027(10)
C39 0.0308(12) 0.0358(13) 0.0337(11) 0.0021(10) 0.0043(9) -0.0071(10)
C43 0.0484(14) 0.0362(13) 0.0248(11) 0.0013(10) 0.0020(10) 0.0029(11)
C4 0.0465(15) 0.0449(15) 0.0317(12) 0.0069(11) 0.0046(10) 0.0004(12)
C38 0.0385(13) 0.0333(13) 0.0359(12) 0.0101(10) 0.0010(10) -0.0028(11)
C42 0.0532(16) 0.0383(14) 0.0270(11) -0.0006(11) 0.0020(11) 0.0029(12)
C3 0.0403(14) 0.0406(14) 0.0386(13) 0.0041(11) 0.0019(11) -0.0026(11)
C41 0.0358(13) 0.0321(12) 0.0429(13) 0.0118(11) 0.0063(10) 0.0010(10)
C48 0.0522(16) 0.0413(14) 0.0415(14) 0.0017(12) 0.0023(12) -0.0023(12)
C5 0.0401(14) 0.0393(14) 0.0398(13) 0.0065(11) 0.0096(11) -0.0037(11)
C40 0.0271(12) 0.0422(14) 0.0491(14) 0.0111(12) 0.0002(10) 0.0046(11)
C34 0.035(2) 0.048(3) 0.034(2) -0.0086(17) -0.0011(16) -0.0031(16)
C8 0.0415(14) 0.0451(15) 0.0382(13) -0.0084(12) -0.0014(11) -0.0012(12)
C44 0.0520(16) 0.0411(14) 0.0390(13) 0.0086(12) -0.0009(11) -0.0017(12)
C17 0.0436(14) 0.0362(14) 0.0433(13) -0.0097(11) -0.0009(11) 0.0010(11)
C6 0.0489(15) 0.0533(16) 0.0336(12) 0.0016(12) -0.0038(11) -0.0054(13)
C18 0.040(3) 0.049(3) 0.0362(19) 0.0079(15) 0.006(2) 0.0041(15)
C21 0.047(3) 0.055(2) 0.040(2) 0.0070(16) 0.011(2) -0.0005(19)
C33 0.053(3) 0.062(3) 0.053(3) 0.0012(18) 0.0079(16) 0.0124(19)
C22 0.043(3) 0.045(2) 0.049(2) 0.0087(15) 0.008(2) 0.0039(17)
C7 0.0477(15) 0.0539(16) 0.0348(13) -0.0024(12) -0.0028(11) -0.0072(13)
C25 0.038(3) 0.051(2) 0.0373(18) -0.0087(15) 0.0022(17) -0.0006(18)
C47 0.0731(19) 0.0331(14) 0.0461(15) 0.0060(12) -0.0012(14) 0.0024(14)
C19 0.050(3) 0.048(2) 0.0445(19) 0.0056(16) 0.006(2) 0.0064(17)
C12 0.0462(15) 0.0409(15) 0.0579(16) -0.0130(13) -0.0025(12) -0.0041(12)
C20 0.039(2) 0.052(2) 0.0348(16) -0.0020(15) 0.0027(17) 0.0015(17)
C9 0.0534(17) 0.0649(19) 0.0377(13) -0.0035(13) -0.0010(12) -0.0064(14)
C16 0.0628(18) 0.0454(16) 0.0498(15) -0.0046(13) -0.0057(13) -0.0135(14)
C11 0.0517(17) 0.067(2) 0.0590(17) -0.0143(15) -0.0164(14) -0.0047(15)
C29 0.041(3) 0.056(3) 0.035(2) -0.0122(17) -0.001(2) -0.0034(15)
C32 0.072(5) 0.069(4) 0.065(4) 0.019(2) 0.017(2) 0.009(2)
C45 0.0469(16) 0.0564(17) 0.0582(17) 0.0117(14) -0.0065(13) 0.0002(14)
C24 0.0418(19) 0.0445(18) 0.0419(16) -0.0017(14) 0.0015(14) -0.0009(14)
C10 0.0633(19) 0.080(2) 0.0419(15) -0.0051(15) -0.0116(13) -0.0048(17)
C46 0.0610(18) 0.0505(17) 0.0530(16) 0.0068(14) -0.0086(14) 0.0111(14)
C26 0.062(3) 0.052(2) 0.051(2) -0.0027(17) 0.013(2) -0.001(2)
C1 0.0517(17) 0.090(2) 0.0389(14) 0.0225(15) -0.0040(12) -0.0310(16)
C2 0.0503(17) 0.096(2) 0.0439(14) 0.0224(16) -0.0047(12) -0.0378(17)
C30 0.053(3) 0.074(4) 0.0322(18) -0.0116(17) 0.007(2) 0.0005(18)
C13 0.0594(19) 0.0554(19) 0.080(2) -0.0125(17) -0.0037(16) -0.0190(15)
C31 0.062(3) 0.085(4) 0.039(2) 0.013(2) 0.015(3) 0.005(2)
C23 0.054(2) 0.0495(19) 0.0465(18) 0.0003(15) 0.0092(15) 0.0057(16)
C15 0.092(2) 0.0562(19) 0.0572(18) 0.0041(15) -0.0007(16) -0.0240(18)
C27 0.091(4) 0.040(2) 0.060(3) -0.010(2) 0.012(3) -0.002(2)
C14 0.086(2) 0.059(2) 0.084(2) -0.0002(18) 0.0108(19) -0.0321(19)
C28 0.070(3) 0.055(3) 0.050(3) -0.023(2) 0.008(2) -0.0022(18)

loop_
_atom_type_symbol
_atom_type_description
_atom_type_scat_dispersion_real
_atom_type_scat_dispersion_imag
_atom_type_scat_source
C C 0.0033 0.0016 'International Tables Vol C Tables 4.2.6.8 and 6.1.1.4'
H H 0.0000 0.0000 'International Tables Vol C Tables 4.2.6.8 and 6.1.1.4'
N N 0.0061 0.0033 'International Tables Vol C Tables 4.2.6.8 and 6.1.1.4'
O O 0.0106 0.0060 'International Tables Vol C Tables 4.2.6.8 and 6.1.1.4'
Zn Zn 0.2839 1.4301 'International Tables Vol C Tables 4.2.6.8 and 6.1.1.4'

loop_
_exptl_crystal_face_index_h
_exptl_crystal_face_index_k
_exptl_crystal_face_index_l
_exptl_crystal_face_perp_dist
0 1 -1 0.0675
0 -1 1 0.0592
0 -1 -1 0.0668
0 1 1 0.0845
1 -2 2 0.2009
2 -2 1 0.2281
-2 2 -1 0.2088
2 1 -1 0.2363
-2 -1 1 0.2207
0 -1 0 0.0778
0 1 0 0.0848

loop_
_geom_angle_atom_site_label_1
_geom_angle_atom_site_label_2
_geom_angle_atom_site_label_3
_geom_angle
_geom_angle_site_symmetry_1
_geom_angle_site_symmetry_3
_geom_angle_publ_flag
O2 Zn1 N1 107.25(8) . . ?
O2 Zn1 N2 113.27(16) . . ?
O2 Zn1 N2A 113.1(10) . . ?
O4 Zn1 O2 98.75(7) . . ?
O4 Zn1 N1 117.95(8) . . ?
O4 Zn1 N2 114.8(2) . . ?
O4 Zn1 N2A 109.8(12) . . ?
N1 Zn1 N2 104.8(3) . . ?
N1 Zn1 N2A 109.7(17) . . ?
C35 O2 Zn1 138.78(16) . . ?
C42 O4 Zn1 116.32(16) . . ?
C39 O3 H3 109.5 . . ?
C5 N1 Zn1 125.38(16) . . ?
C5 N1 C1 116.5(2) . . ?
C1 N1 Zn1 118.05(16) . . ?
C18 N2 Zn1 119.4(3) . . ?
C18 N2 C22 116.9(3) . . ?
C22 N2 Zn1 123.6(3) . . ?
C37 C36 C35 121.1(2) . . ?
C41 C36 C35 120.1(2) . . ?
C41 C36 C37 118.8(2) . . ?
O2 C35 C36 115.6(2) . . ?
O1 C35 O2 124.8(2) . . ?
O1 C35 C36 119.5(2) . . ?
C46 O6 H6 109.5 . . ?
C36 C37 H37 119.8 . . ?
C38 C37 C36 120.5(2) . . ?
C38 C37 H37 119.8 . . ?
O3 C39 C38 118.0(2) . . ?
O3 C39 C40 122.0(2) . . ?
C38 C39 C40 119.9(2) . . ?
C48 C43 C42 121.2(2) . . ?
C48 C43 C44 117.9(2) . . ?
C44 C43 C42 120.9(2) . . ?
C3 C4 H4 119.8 . . ?
C5 C4 H4 119.8 . . ?
C5 C4 C3 120.3(2) . . ?
C37 C38 C39 119.8(2) . . ?
C37 C38 H38 120.1 . . ?
C39 C38 H38 120.1 . . ?
O4 C42 C43 114.5(2) . . ?
O5 C42 O4 123.9(2) . . ?
O5 C42 C43 121.6(2) . . ?
C4 C3 C6 122.6(2) . . ?
C4 C3 C2 115.7(2) . . ?
C2 C3 C6 121.7(2) . . ?
C36 C41 H41 119.5 . . ?
C40 C41 C36 121.1(2) . . ?
C40 C41 H41 119.5 . . ?
C43 C48 H48 119.6 . . ?
C47 C48 C43 120.9(3) . . ?
C47 C48 H48 119.6 . . ?
N1 C5 C4 123.4(2) . . ?
N1 C5 H5 118.3 . . ?
C4 C5 H5 118.3 . . ?
C39 C40 H40 120.1 . . ?
C41 C40 C39 119.9(2) . . ?
C41 C40 H40 120.1 . . ?
C33 C34 C25 124.2(4) . . ?
C33 C34 C29 117.3(3) . . ?
C29 C34 C25 118.3(3) . . ?
C17 C8 C7 120.2(2) . . ?
C9 C8 C17 118.8(2) . . ?
C9 C8 C7 121.0(2) . . ?
C43 C44 H44 119.2 . . ?
C45 C44 C43 121.6(2) . . ?
C45 C44 H44 119.2 . . ?
C12 C17 C8 118.8(2) . . ?
C16 C17 C8 123.4(2) . . ?
C16 C17 C12 117.9(2) . . ?
C3 C6 H6A 117.9 . . ?
C7 C6 C3 124.3(2) . . ?
C7 C6 H6A 117.9 . . ?
N2 C18 H18 118.6 . . ?
N2 C18 C19 122.9(3) . . ?
C19 C18 H18 118.6 . . ?
C22 C21 H21 119.8 . . ?
C22 C21 C20 120.3(3) . . ?
C20 C21 H21 119.8 . . ?
C34 C33 H33 119.2 . . ?
C32 C33 C34 121.6(4) . . ?
C32 C33 H33 119.2 . . ?
N2 C22 C21 123.1(4) . . ?
N2 C22 H22 118.5 . . ?
C21 C22 H22 118.5 . . ?
C8 C7 H7 115.9 . . ?
C6 C7 C8 128.2(2) . . ?
C6 C7 H7 115.9 . . ?
C34 C25 C24 121.0(3) . . ?
C26 C25 C34 118.9(4) . . ?
C26 C25 C24 120.0(3) . . ?
C48 C47 H47 119.9 . . ?
C46 C47 C48 120.1(3) . . ?
C46 C47 H47 119.9 . . ?
C18 C19 H19 119.5 . . ?
C18 C19 C20 120.9(3) . . ?
C20 C19 H19 119.5 . . ?
C11 C12 C17 119.1(3) . . ?
C13 C12 C17 118.6(3) . . ?
C13 C12 C11 122.3(3) . . ?
C21 C20 C19 115.9(3) . . ?
C21 C20 C23 124.7(3) . . ?
C19 C20 C23 119.3(3) . . ?
C8 C9 H9 119.2 . . ?
C8 C9 C10 121.5(3) . . ?
C10 C9 H9 119.2 . . ?
C17 C16 H16 119.3 . . ?
C15 C16 C17 121.4(3) . . ?
C15 C16 H16 119.3 . . ?
C12 C11 H11 119.4 . . ?
C10 C11 C12 121.3(3) . . ?
C10 C11 H11 119.4 . . ?
C30 C29 C34 119.0(3) . . ?
C28 C29 C34 119.8(4) . . ?
C28 C29 C30 121.2(4) . . ?
C33 C32 H32 119.8 . . ?
C33 C32 C31 120.5(4) . . ?
C31 C32 H32 119.8 . . ?
C44 C45 H45 120.2 . . ?
C44 C45 C46 119.7(3) . . ?
C46 C45 H45 120.2 . . ?
C25 C24 H24 116.8 . . ?
C23 C24 C25 126.4(3) . . ?
C23 C24 H24 116.8 . . ?
C9 C10 H10 119.8 . . ?
C11 C10 C9 120.4(3) . . ?
C11 C10 H10 119.8 . . ?
O6 C46 C47 123.4(3) . . ?
O6 C46 C45 116.8(3) . . ?
C47 C46 C45 119.8(3) . . ?
C25 C26 H26 119.2 . . ?
C25 C26 C27 121.6(3) . . ?
C27 C26 H26 119.2 . . ?
N1 C1 H1 118.4 . . ?
N1 C1 C2 123.2(2) . . ?
C2 C1 H1 118.4 . . ?
C3 C2 H2 119.6 . . ?
C1 C2 C3 120.8(2) . . ?
C1 C2 H2 119.6 . . ?
C29 C30 H30 119.3 . . ?
C31 C30 C29 121.4(3) . . ?
C31 C30 H30 119.3 . . ?
C12 C13 H13 119.2 . . ?
C14 C13 C12 121.6(3) . . ?
C14 C13 H13 119.2 . . ?
C32 C31 H31 120.0 . . ?
C30 C31 C32 120.1(4) . . ?
C30 C31 H31 120.0 . . ?
C20 C23 H23 115.5 . . ?
C24 C23 C20 129.0(3) . . ?
C24 C23 H23 115.5 . . ?
C16 C15 H15 119.8 . . ?
C16 C15 C14 120.4(3) . . ?
C14 C15 H15 119.8 . . ?
C26 C27 H27 119.9 . . ?
C28 C27 C26 120.3(3) . . ?
C28 C27 H27 119.9 . . ?
C13 C14 C15 120.0(3) . . ?
C13 C14 H14 120.0 . . ?
C15 C14 H14 120.0 . . ?
C29 C28 H28 119.5 . . ?
C27 C28 C29 120.9(4) . . ?
C27 C28 H28 119.5 . . ?
C22A N2A Zn1 123.1(12) . . ?
C18A N2A Zn1 119.7(12) . . ?
C18A N2A C22A 117.1(11) . . ?
N2A C22A H22A 118.9 . . ?
N2A C22A C21A 122.2(13) . . ?
C21A C22A H22A 118.9 . . ?
C22A C21A H21A 119.6 . . ?
C22A C21A C20A 120.8(13) . . ?
C20A C21A H21A 119.6 . . ?
C21A C20A C23A 121.7(13) . . ?
C19A C20A C21A 116.0(10) . . ?
C19A C20A C23A 119.2(13) . . ?
C20A C19A H19A 119.9 . . ?
C18A C19A C20A 120.3(13) . . ?
C18A C19A H19A 119.9 . . ?
N2A C18A C19A 123.1(14) . . ?
N2A C18A H18A 118.5 . . ?
C19A C18A H18A 118.5 . . ?
C20A C23A H23A 110.4 . . ?
C20A C23A C24A 113.8(14) . 3_666 ?
C24A C23A C20A 119.6(13) . . ?
C24A C23A H23A 110.4 3_666 . ?
C24A C23A H23A 110.4 . . ?
C24A C23A C24A 90.7(13) . 3_666 ?
C23A C24A H24A 109.4 . . ?
C23A C24A H24A 109.4 3_666 . ?
C23A C24A C25A 121.0(12) . . ?
C25A C24A H24A 109.4 . . ?
C26A C25A C24A 123.4(12) . . ?
C26A C25A C34A 116.4(10) . . ?
C34A C25A C24A 119.5(12) . . ?
C25A C26A H26A 118.8 . . ?
C25A C26A C27A 122.3(13) . . ?
C27A C26A H26A 118.8 . . ?
C26A C27A H27A 119.5 . . ?
C28A C27A C26A 120.9(14) . . ?
C28A C27A H27A 119.5 . . ?
C27A C28A H28A 121.0 . . ?
C27A C28A C29A 118.1(13) . . ?
C29A C28A H28A 121.0 . . ?
C28A C29A C34A 120.1(13) . . ?
C30A C29A C28A 119.9(13) . . ?
C30A C29A C34A 119.3(11) . . ?
C29A C30A H30A 119.3 . . ?
C31A C30A C29A 121.4(14) . . ?
C31A C30A H30A 119.3 . . ?
C30A C31A H31A 120.1 . . ?
C30A C31A C32A 119.7(14) . . ?
C32A C31A H31A 120.1 . . ?
C31A C32A H32A 119.8 . . ?
C33A C32A C31A 120.3(14) . . ?
C33A C32A H32A 119.8 . . ?
C32A C33A H33A 119.2 . . ?
C32A C33A C34A 121.5(13) . . ?
C34A C33A H33A 119.2 . . ?
C29A C34A C25A 117.9(15) . . ?
C33A C34A C25A 122.3(15) . . ?
C33A C34A C29A 117.0(12) . . ?

loop_
_geom_bond_atom_site_label_1
_geom_bond_atom_site_label_2
_geom_bond_distance
_geom_bond_site_symmetry_2
_geom_bond_publ_flag
Zn1 O2 1.9370(15) . ?
Zn1 O4 1.9279(16) . ?
Zn1 N1 2.0277(19) . ?
Zn1 N2 2.040(3) . ?
Zn1 N2A 2.041(13) . ?
O2 C35 1.268(3) . ?
O4 C42 1.292(3) . ?
O1 C35 1.248(3) . ?
O5 C42 1.231(3) . ?
O3 H3 0.8200 . ?
O3 C39 1.361(2) . ?
N1 C5 1.334(3) . ?
N1 C1 1.340(3) . ?
N2 C18 1.335(4) . ?
N2 C22 1.347(4) . ?
C36 C35 1.491(3) . ?
C36 C37 1.395(3) . ?
C36 C41 1.376(3) . ?
O6 H6 0.8200 . ?
O6 C46 1.365(3) . ?
C37 H37 0.9300 . ?
C37 C38 1.380(3) . ?
C39 C38 1.382(3) . ?
C39 C40 1.383(3) . ?
C43 C42 1.501(3) . ?
C43 C48 1.388(3) . ?
C43 C44 1.389(3) . ?
C4 H4 0.9300 . ?
C4 C3 1.384(3) . ?
C4 C5 1.374(3) . ?
C38 H38 0.9300 . ?
C3 C6 1.464(3) . ?
C3 C2 1.390(3) . ?
C41 H41 0.9300 . ?
C41 C40 1.375(3) . ?
C48 H48 0.9300 . ?
C48 C47 1.387(3) . ?
C5 H5 0.9300 . ?
C40 H40 0.9300 . ?
C34 C33 1.407(5) . ?
C34 C25 1.437(4) . ?
C34 C29 1.431(5) . ?
C8 C17 1.436(3) . ?
C8 C7 1.466(3) . ?
C8 C9 1.376(3) . ?
C44 H44 0.9300 . ?
C44 C45 1.379(4) . ?
C17 C12 1.422(3) . ?
C17 C16 1.414(3) . ?
C6 H6A 0.9300 . ?
C6 C7 1.316(3) . ?
C18 H18 0.9300 . ?
C18 C19 1.369(4) . ?
C21 H21 0.9300 . ?
C21 C22 1.373(4) . ?
C21 C20 1.386(5) . ?
C33 H33 0.9300 . ?
C33 C32 1.364(5) . ?
C22 H22 0.9300 . ?
C7 H7 0.9300 . ?
C25 C24 1.479(5) . ?
C25 C26 1.374(5) . ?
C47 H47 0.9300 . ?
C47 C46 1.379(4) . ?
C19 H19 0.9300 . ?
C19 C20 1.391(4) . ?
C12 C11 1.410(4) . ?
C12 C13 1.409(4) . ?
C20 C23 1.463(4) . ?
C9 H9 0.9300 . ?
C9 C10 1.398(4) . ?
C16 H16 0.9300 . ?
C16 C15 1.362(4) . ?
C11 H11 0.9300 . ?
C11 C10 1.344(4) . ?
C29 C30 1.413(5) . ?
C29 C28 1.398(4) . ?
C32 H32 0.9300 . ?
C32 C31 1.396(6) . ?
C45 H45 0.9300 . ?
C45 C46 1.382(4) . ?
C24 H24 0.9300 . ?
C24 C23 1.316(4) . ?
C10 H10 0.9300 . ?
C26 H26 0.9300 . ?
C26 C27 1.406(6) . ?
C1 H1 0.9300 . ?
C1 C2 1.361(3) . ?
C2 H2 0.9300 . ?
C30 H30 0.9300 . ?
C30 C31 1.345(5) . ?
C13 H13 0.9300 . ?
C13 C14 1.355(4) . ?
C31 H31 0.9300 . ?
C23 H23 0.9300 . ?
C15 H15 0.9300 . ?
C15 C14 1.390(4) . ?
C27 H27 0.9300 . ?
C27 C28 1.354(5) . ?
C14 H14 0.9300 . ?
C28 H28 0.9300 . ?
N2A C22A 1.349(15) . ?
N2A C18A 1.334(15) . ?
C22A H22A 0.9300 . ?
C22A C21A 1.372(14) . ?
C21A H21A 0.9300 . ?
C21A C20A 1.387(15) . ?
C20A C19A 1.387(14) . ?
C20A C23A 1.492(14) . ?
C19A H19A 0.9300 . ?
C19A C18A 1.374(14) . ?
C18A H18A 0.9300 . ?
C23A H23A 0.9800 . ?
C23A C24A 1.416(14) . ?
C23A C24A 1.67(3) 3_666 ?
C24A H24A 0.9800 . ?
C24A C25A 1.481(13) . ?
C25A C26A 1.372(14) . ?
C25A C34A 1.459(14) . ?
C26A H26A 0.9300 . ?
C26A C27A 1.406(16) . ?
C27A H27A 0.9300 . ?
C27A C28A 1.356(15) . ?
C28A H28A 0.9300 . ?
C28A C29A 1.415(14) . ?
C29A C30A 1.411(14) . ?
C29A C34A 1.426(15) . ?
C30A H30A 0.9300 . ?
C30A C31A 1.348(16) . ?
C31A H31A 0.9300 . ?
C31A C32A 1.397(16) . ?
C32A H32A 0.9300 . ?
C32A C33A 1.366(14) . ?
C33A H33A 0.9300 . ?
C33A C34A 1.414(14) . ?

loop_
_geom_torsion_atom_site_label_1
_geom_torsion_atom_site_label_2
_geom_torsion_atom_site_label_3
_geom_torsion_atom_site_label_4
_geom_torsion
_geom_torsion_site_symmetry_1
_geom_torsion_site_symmetry_2
_geom_torsion_site_symmetry_3
_geom_torsion_site_symmetry_4
_geom_torsion_publ_flag
Zn1 O2 C35 O1 11.0(4) . . . . ?
Zn1 O2 C35 C36 -166.56(17) . . . . ?
Zn1 O4 C42 O5 1.7(3) . . . . ?
Zn1 O4 C42 C43 -177.07(14) . . . . ?
Zn1 N1 C5 C4 175.14(18) . . . . ?
Zn1 N1 C1 C2 -174.2(3) . . . . ?
Zn1 N2 C18 C19 179.5(7) . . . . ?
Zn1 N2 C22 C21 -178.8(7) . . . . ?
Zn1 N2A C22A C21A 179(4) . . . . ?
Zn1 N2A C18A C19A 177(5) . . . . ?
O3 C39 C38 C37 179.1(2) . . . . ?
O3 C39 C40 C41 179.3(2) . . . . ?
N1 C1 C2 C3 -1.3(5) . . . . ?
N2 C18 C19 C20 -1.4(11) . . . . ?
C36 C37 C38 C39 0.9(3) . . . . ?
C36 C41 C40 C39 2.2(4) . . . . ?
C35 C36 C37 C38 -178.6(2) . . . . ?
C35 C36 C41 C40 177.0(2) . . . . ?
C37 C36 C35 O2 -159.1(2) . . . . ?
C37 C36 C35 O1 23.2(3) . . . . ?
C37 C36 C41 C40 -2.2(3) . . . . ?
C43 C48 C47 C46 0.0(4) . . . . ?
C43 C44 C45 C46 0.3(4) . . . . ?
C4 C3 C6 C7 167.2(3) . . . . ?
C4 C3 C2 C1 -0.9(4) . . . . ?
C38 C39 C40 C41 -0.6(4) . . . . ?
C42 C43 C48 C47 -177.3(2) . . . . ?
C42 C43 C44 C45 177.1(2) . . . . ?
C3 C4 C5 N1 -1.2(4) . . . . ?
C3 C6 C7 C8 178.6(2) . . . . ?
C41 C36 C35 O2 21.7(3) . . . . ?
C41 C36 C35 O1 -156.0(2) . . . . ?
C41 C36 C37 C38 0.6(3) . . . . ?
C48 C43 C42 O4 164.0(2) . . . . ?
C48 C43 C42 O5 -14.8(3) . . . . ?
C48 C43 C44 C45 -1.3(3) . . . . ?
C48 C47 C46 O6 178.4(3) . . . . ?
C48 C47 C46 C45 -1.0(4) . . . . ?
C5 N1 C1 C2 2.2(4) . . . . ?
C5 C4 C3 C6 -179.6(2) . . . . ?
C5 C4 C3 C2 2.1(4) . . . . ?
C40 C39 C38 C37 -0.9(3) . . . . ?
C34 C33 C32 C31 2.7(19) . . . . ?
C34 C25 C24 C23 175.3(5) . . . . ?
C34 C25 C26 C27 -1.7(8) . . . . ?
C34 C29 C30 C31 3.0(14) . . . . ?
C34 C29 C28 C27 -2.0(12) . . . . ?
C8 C17 C12 C11 -1.0(4) . . . . ?
C8 C17 C12 C13 178.1(2) . . . . ?
C8 C17 C16 C15 -177.6(3) . . . . ?
C8 C9 C10 C11 0.0(5) . . . . ?
C44 C43 C42 O4 -14.4(3) . . . . ?
C44 C43 C42 O5 166.8(2) . . . . ?
C44 C43 C48 C47 1.2(3) . . . . ?
C44 C45 C46 O6 -178.6(3) . . . . ?
C44 C45 C46 C47 0.9(4) . . . . ?
C17 C8 C7 C6 -158.9(3) . . . . ?
C17 C8 C9 C10 -0.1(4) . . . . ?
C17 C12 C11 C10 1.0(4) . . . . ?
C17 C12 C13 C14 0.0(4) . . . . ?
C17 C16 C15 C14 -0.8(5) . . . . ?
C6 C3 C2 C1 -179.3(3) . . . . ?
C18 N2 C22 C21 -0.9(8) . . . . ?
C18 C19 C20 C21 0.6(9) . . . . ?
C18 C19 C20 C23 178.9(6) . . . . ?
C21 C20 C23 C24 3.9(7) . . . . ?
C33 C34 C25 C24 4.3(12) . . . . ?
C33 C34 C25 C26 -175.9(8) . . . . ?
C33 C34 C29 C30 -3.2(13) . . . . ?
C33 C34 C29 C28 178.0(9) . . . . ?
C33 C32 C31 C30 -3.0(19) . . . . ?
C22 N2 C18 C19 1.5(11) . . . . ?
C22 C21 C20 C19 0.0(8) . . . . ?
C22 C21 C20 C23 -178.2(5) . . . . ?
C7 C8 C17 C12 -178.8(2) . . . . ?
C7 C8 C17 C16 0.6(4) . . . . ?
C7 C8 C9 C10 179.3(3) . . . . ?
C25 C34 C33 C32 176.6(10) . . . . ?
C25 C34 C29 C30 -179.6(8) . . . . ?
C25 C34 C29 C28 1.6(12) . . . . ?
C25 C24 C23 C20 179.5(4) . . . . ?
C25 C26 C27 C28 1.4(8) . . . . ?
C19 C20 C23 C24 -174.2(4) . . . . ?
C12 C17 C16 C15 1.8(4) . . . . ?
C12 C11 C10 C9 -0.4(5) . . . . ?
C12 C13 C14 C15 1.0(5) . . . . ?
C20 C21 C22 N2 0.2(7) . . . . ?
C9 C8 C17 C12 0.6(4) . . . . ?
C9 C8 C17 C16 -180.0(3) . . . . ?
C9 C8 C7 C6 21.8(4) . . . . ?
C16 C17 C12 C11 179.5(2) . . . . ?
C16 C17 C12 C13 -1.3(4) . . . . ?
C16 C15 C14 C13 -0.6(5) . . . . ?
C11 C12 C13 C14 179.1(3) . . . . ?
C29 C34 C33 C32 0.4(16) . . . . ?
C29 C34 C25 C24 -179.5(6) . . . . ?
C29 C34 C25 C26 0.2(10) . . . . ?
C29 C30 C31 C32 0.1(16) . . . . ?
C24 C25 C26 C27 178.0(5) . . . . ?
C26 C25 C24 C23 -4.4(6) . . . . ?
C26 C27 C28 C29 0.5(10) . . . . ?
C1 N1 C5 C4 -1.0(4) . . . . ?
C2 C3 C6 C7 -14.5(4) . . . . ?
C30 C29 C28 C27 179.3(7) . . . . ?
C13 C12 C11 C10 -178.1(3) . . . . ?
C28 C29 C30 C31 -178.3(9) . . . . ?
N2A C22A C21A C20A 4(2) . . . . ?
C22A N2A C18A C19A -6(6) . . . . ?
C22A C21A C20A C19A -6(4) . . . . ?
C22A C21A C20A C23A 154(3) . . . . ?
C21A C20A C19A C18A 3(5) . . . . ?
C21A C20A C23A C24A -58(3) . . . 3_666 ?
C21A C20A C23A C24A 47(3) . . . . ?
C20A C19A C18A N2A 3(6) . . . . ?
C20A C23A C24A C23A -118.0(19) . . . 3_666 ?
C20A C23A C24A C25A 121(2) . . . . ?
C19A C20A C23A C24A 101(2) . . . 3_666 ?
C19A C20A C23A C24A -153(2) . . . . ?
C18A N2A C22A C21A 3(3) . . . . ?
C23A C20A C19A C18A -157(4) . . . . ?
C23A C24A C25A C26A 11(4) . . . . ?
C23A C24A C25A C26A -96(3) 3_666 . . . ?
C23A C24A C25A C34A -179(3) . . . . ?
C23A C24A C25A C34A 74(4) 3_666 . . . ?
C24A C23A C24A C23A 0.000(2) 3_666 . . 3_666 ?
C24A C23A C24A C25A -121(2) 3_666 . . . ?
C24A C25A C26A C27A 175(3) . . . . ?
C24A C25A C34A C29A -157(4) . . . . ?
C24A C25A C34A C33A 4(6) . . . . ?
C25A C26A C27A C28A -17(5) . . . . ?
C26A C25A C34A C29A 14(6) . . . . ?
C26A C25A C34A C33A 174(4) . . . . ?
C26A C27A C28A C29A 10(6) . . . . ?
C27A C28A C29A C30A -180(5) . . . . ?
C27A C28A C29A C34A 9(7) . . . . ?
C28A C29A C30A C31A -176(6) . . . . ?
C28A C29A C34A C25A -21(8) . . . . ?
C28A C29A C34A C33A 177(5) . . . . ?
C29A C30A C31A C32A -3(12) . . . . ?
C30A C29A C34A C25A 168(5) . . . . ?
C30A C29A C34A C33A 6(8) . . . . ?
C30A C31A C32A C33A 9(11) . . . . ?
C31A C32A C33A C34A -7(9) . . . . ?
C32A C33A C34A C25A -161(5) . . . . ?
C32A C33A C34A C29A -1(8) . . . . ?
C34A C25A C26A C27A 4(5) . . . . ?
C34A C29A C30A C31A -4(10) . . . . ?

loop_
_exptl_oxdiff_crystal_face_indexfrac_h
_exptl_oxdiff_crystal_face_indexfrac_k
_exptl_oxdiff_crystal_face_indexfrac_l
_exptl_oxdiff_crystal_face_x
_exptl_oxdiff_crystal_face_y
_exptl_oxdiff_crystal_face_z
-0.0037 0.9823 -1.0215 -0.0000 0.0425 0.0177
0.0037 -0.9823 1.0215 0.0000 -0.0425 -0.0177
-0.0334 -1.0150 -0.9972 -0.0085 -0.0108 0.0441
0.0334 1.0150 0.9972 0.0085 0.0108 -0.0441
1.0165 -2.1139 1.9669 -0.0884 -0.0813 -0.0550
2.0069 -2.2797 0.8814 -0.1812 -0.0616 -0.0436
-2.0069 2.2797 -0.8814 0.1812 0.0616 0.0436
2.0142 0.6835 -1.1738 -0.1771 0.0502 -0.0214
-2.0142 -0.6835 1.1738 0.1771 -0.0502 0.0214
-0.0148 -0.9986 0.0121 -0.0042 -0.0267 0.0132
0.0148 0.9986 -0.0121 0.0042 0.0267 -0.0132
